data_7054803
loop_
_publ_author_name
'Chen, Ling'
'Yan, Cheng'
'Pan, Mei'
'Fan, Yuan-Zhong'
'Zhang, Lu-Yin'
'Yin, Shao-Yun'
'Hou, Ya-Jun'
'Wu, Kai'
'Jiang, Ji-Jun'
'Su, Cheng-Yong'

_publ_section_title
;
 Semidirected versus holodirected coordination and single-component white
 light luminescence in Pb(ii) complexes
;
_journal_issue 7
_journal_name_full 'New J. Chem.'
_journal_page_first 5287
_journal_paper_doi 10.1039/C5NJ00720H
_journal_volume 39
_journal_year 2015
_chemical_formula_sum 'C51 H43 Cl2 N8 O7 Pb Zn'
_chemical_formula_weight 1223.39
_chemical_name_systematic
; 
 ? 
;
_space_group_IT_number 2
_symmetry_cell_setting triclinic
_symmetry_space_group_name_Hall '-P 1'
_symmetry_space_group_name_H-M 'P -1'
_atom_sites_solution_hydrogens geom
_atom_sites_solution_primary direct
_atom_sites_solution_secondary difmap
_audit_creation_method SHELXL-97
_audit_update_record
;
2015-04-24 deposited with the CCDC.
2015-04-29 downloaded from the CCDC.
;
_cell_angle_alpha 94.303(3)
_cell_angle_beta 108.155(4)
_cell_angle_gamma 108.110(3)
_cell_formula_units_Z 2
_cell_length_a 13.0328(5)
_cell_length_b 14.6898(5)
_cell_length_c 16.6176(8)
_cell_measurement_reflns_used 970
_cell_measurement_temperature 293(2)
_cell_measurement_theta_max 14.88
_cell_measurement_theta_min 2.70
_cell_volume 2820.8(2)
_computing_cell_refinement 'Bruker FRAMBO'
_computing_data_collection 'Bruker FRAMBO'
_computing_data_reduction 'Bruker SAINT'
_computing_molecular_graphics 'Bruker SHELXTL'
_computing_publication_material 'Bruker SHELXTL'
_computing_structure_refinement 'Bruker SHELXTL'
_computing_structure_solution 'Bruker SHELXTL'
_diffrn_ambient_temperature 293(2)
_diffrn_measured_fraction_theta_full 0.981
_diffrn_measured_fraction_theta_max 0.981
_diffrn_measurement_device_type 'multiwire proportional'
_diffrn_measurement_method 'phi and omega scans'
_diffrn_radiation_monochromator graphite
_diffrn_radiation_source 'fine-focus sealed tube'
_diffrn_radiation_type CuK\a
_diffrn_radiation_wavelength 1.54178
_diffrn_reflns_av_R_equivalents 0.0281
_diffrn_reflns_av_sigmaI/netI 0.0378
_diffrn_reflns_limit_h_max 14
_diffrn_reflns_limit_h_min -14
_diffrn_reflns_limit_k_max 16
_diffrn_reflns_limit_k_min -11
_diffrn_reflns_limit_l_max 18
_diffrn_reflns_limit_l_min -18
_diffrn_reflns_number 17475
_diffrn_reflns_theta_full 62.49
_diffrn_reflns_theta_max 62.49
_diffrn_reflns_theta_min 2.85
_exptl_absorpt_coefficient_mu 7.565
_exptl_absorpt_correction_T_max 0.3275
_exptl_absorpt_correction_T_min 0.2535
_exptl_absorpt_correction_type multi-scan
_exptl_crystal_colour colorless
_exptl_crystal_density_diffrn 1.440
_exptl_crystal_density_method 'not measured'
_exptl_crystal_description block
_exptl_crystal_F_000 1214
_exptl_crystal_size_max 0.25
_exptl_crystal_size_mid 0.20
_exptl_crystal_size_min 0.19
_refine_diff_density_max 3.164
_refine_diff_density_min -2.148
_refine_diff_density_rms 0.212
_refine_ls_extinction_method none
_refine_ls_goodness_of_fit_ref 1.086
_refine_ls_hydrogen_treatment mixed
_refine_ls_matrix_type full
_refine_ls_number_parameters 634
_refine_ls_number_reflns 8818
_refine_ls_number_restraints 24
_refine_ls_restrained_S_all 1.086
_refine_ls_R_factor_all 0.0968
_refine_ls_R_factor_gt 0.0855
_refine_ls_shift/su_max 0.002
_refine_ls_shift/su_mean 0.000
_refine_ls_structure_factor_coef Fsqd
_refine_ls_weighting_details 'calc w=1/[\s^2^(Fo^2^)+(0.2209P)^2^+3.1477P] where P=(Fo^2^+2Fc^2^)/3'
_refine_ls_weighting_scheme calc
_refine_ls_wR_factor_gt 0.2694
_refine_ls_wR_factor_ref 0.2925
_reflns_number_gt 7215
_reflns_number_total 8818
_reflns_threshold_expression >2sigma(I)
_cod_data_source_file c5nj00720h2.cif
_cod_data_source_block 4
_cod_depositor_comments 'Adding full bibliography for 7054800--7054803.cif.'
_cod_database_code 7054803
_platon_squeeze_void_probe_radius 1.20

loop_
_symmetry_equiv_pos_as_xyz
'x, y, z'
'-x, -y, -z'

loop_
_atom_site_label
_atom_site_type_symbol
_atom_site_fract_x
_atom_site_fract_y
_atom_site_fract_z
_atom_site_U_iso_or_equiv
_atom_site_adp_type
_atom_site_occupancy
_atom_site_symmetry_multiplicity
_atom_site_calc_flag
_atom_site_refinement_flags
C1 C 0.4673(15) -0.3422(10) 0.5591(9) 0.091(4) Uani 1 1 d .
C2 C 0.5055(10) -0.2666(8) 0.6363(7) 0.070(3) Uani 1 1 d .
C3 C 0.4523(11) -0.1985(10) 0.6409(8) 0.080(3) Uani 1 1 d .
H3 H 0.3908 -0.1998 0.5931 0.096 Uiso 1 1 calc R
C4 C 0.4877(10) -0.1294(8) 0.7141(7) 0.073(3) Uani 1 1 d .
H4 H 0.4500 -0.0853 0.7154 0.088 Uiso 1 1 calc R
C5 C 0.5803(8) -0.1258(7) 0.7866(6) 0.059(2) Uani 1 1 d .
C6 C 0.6325(10) -0.1925(8) 0.7842(7) 0.066(2) Uani 1 1 d .
H6 H 0.6927 -0.1907 0.8332 0.079 Uiso 1 1 calc R
C7 C 0.5998(12) -0.2625(8) 0.7124(8) 0.074(3) Uani 1 1 d .
H7 H 0.6378 -0.3067 0.7127 0.089 Uiso 1 1 calc R
C8 C 0.6254(8) -0.0494(8) 0.8683(7) 0.066(2) Uani 1 1 d .
H8A H 0.6580 -0.0757 0.9178 0.079 Uiso 1 1 calc R
H8B H 0.6859 0.0072 0.8651 0.079 Uiso 1 1 calc R
C9 C 0.4002(10) -0.1806(8) 0.8961(7) 0.071(3) Uani 1 1 d .
H9 H 0.4465 -0.2171 0.8937 0.085 Uiso 1 1 calc R
C10 C 0.2943(12) -0.2196(10) 0.9040(8) 0.082(3) Uani 1 1 d .
H10 H 0.2671 -0.2856 0.9057 0.098 Uiso 1 1 calc R
C11 C 0.2263(12) -0.1658(9) 0.9095(7) 0.083(4) Uani 1 1 d .
H11 H 0.1568 -0.1963 0.9172 0.099 Uiso 1 1 calc R
C12 C 0.2582(10) -0.0650(8) 0.9040(7) 0.068(3) Uani 1 1 d .
H12 H 0.2108 -0.0295 0.9057 0.082 Uiso 1 1 calc R
C13 C 0.3647(8) -0.0237(7) 0.8959(6) 0.057(2) Uani 1 1 d .
C14 C 0.4333(8) -0.0804(7) 0.8917(6) 0.057(2) Uani 1 1 d .
C15 C 0.5181(7) 0.0682(7) 0.8762(5) 0.0530(19) Uani 1 1 d .
C16 C 0.6032(8) 0.1577(7) 0.8631(6) 0.0533(19) Uani 1 1 d .
H16A H 0.6608 0.1944 0.9183 0.064 Uiso 1 1 calc R
H16B H 0.6422 0.1384 0.8275 0.064 Uiso 1 1 calc R
C17 C 0.2660(14) -0.1830(18) 0.3487(14) 0.139(9) Uani 1 1 d .
C18 C 0.2787(14) -0.0803(13) 0.4000(11) 0.108(5) Uani 1 1 d .
C19 C 0.276(2) -0.0027(17) 0.3634(12) 0.174(13) Uani 1 1 d .
H19 H 0.2629 -0.0091 0.3045 0.209 Uiso 1 1 calc R
C20 C 0.2934(17) 0.0872(14) 0.4090(10) 0.123(7) Uani 1 1 d .
H20 H 0.2873 0.1385 0.3805 0.147 Uiso 1 1 calc R
C21 C 0.3192(16) 0.0994(10) 0.4961(9) 0.105(5) Uani 1 1 d .
C22 C 0.282(2) 0.0069(12) 0.5264(12) 0.124(6) Uani 1 1 d .
H22 H 0.2738 0.0098 0.5799 0.149 Uiso 1 1 calc R
C23 C 0.261(2) -0.0785(13) 0.4831(12) 0.141(8) Uani 1 1 d .
H23 H 0.2369 -0.1354 0.5038 0.170 Uiso 1 1 calc R
C24 C 0.3432(17) 0.1974(10) 0.5456(7) 0.105(5) Uani 1 1 d .
H24A H 0.4255 0.2334 0.5641 0.126 Uiso 1 1 calc R
H24B H 0.3045 0.2321 0.5065 0.126 Uiso 1 1 calc R
C25 C 0.2109(14) 0.2123(10) 0.6186(9) 0.098(5) Uani 1 1 d .
C26 C 0.1175(19) 0.2244(15) 0.5561(13) 0.140(9) Uani 1 1 d .
H26 H 0.1188 0.2221 0.5003 0.168 Uiso 1 1 calc R
C27 C 0.038(3) 0.237(2) 0.567(2) 0.23(2) Uani 1 1 d .
H27 H -0.0220 0.2417 0.5214 0.279 Uiso 1 1 calc R
C28 C 0.0379(16) 0.2451(14) 0.6561(19) 0.166(12) Uani 1 1 d .
H28 H -0.0232 0.2579 0.6659 0.199 Uiso 1 1 calc R
C29 C 0.1268(12) 0.2343(10) 0.7295(12) 0.103(5) Uani 1 1 d .
H29 H 0.1267 0.2375 0.7856 0.124 Uiso 1 1 calc R
C30 C 0.2128(11) 0.2182(8) 0.7024(9) 0.087(4) Uani 1 1 d .
C31 C 0.3693(10) 0.1972(7) 0.7006(7) 0.068(3) Uani 1 1 d .
C32 C 0.4834(10) 0.1838(8) 0.7259(6) 0.067(2) Uani 1 1 d .
H32A H 0.4728 0.1156 0.7105 0.080 Uiso 1 1 calc R
H32B H 0.5307 0.2216 0.6965 0.080 Uiso 1 1 calc R
C33 C 1.1718(12) 0.5121(13) 1.2434(11) 0.111(6) Uani 1 1 d .
C34 C 1.0663(9) 0.5162(10) 1.1758(11) 0.099(5) Uani 1 1 d .
C35 C 0.9957(9) 0.4316(9) 1.1127(8) 0.075(3) Uani 1 1 d .
H35 H 1.0133 0.3750 1.1150 0.090 Uiso 1 1 calc R
C36 C 0.9009(9) 0.4331(8) 1.0481(7) 0.066(2) Uani 1 1 d .
H36 H 0.8528 0.3760 1.0082 0.080 Uiso 1 1 calc R
C37 C 0.8742(9) 0.5186(8) 1.0403(8) 0.069(3) Uani 1 1 d .
C38 C 0.9503(10) 0.6035(9) 1.1011(10) 0.087(4) Uani 1 1 d .
H38 H 0.9370 0.6619 1.0971 0.104 Uiso 1 1 calc R
C39 C 1.0440(10) 0.6006(11) 1.1660(10) 0.097(4) Uani 1 1 d .
H39 H 1.0940 0.6579 1.2048 0.116 Uiso 1 1 calc R
C40 C 0.7688(10) 0.5165(8) 0.9722(8) 0.073(3) Uani 1 1 d .
H40A H 0.7642 0.5812 0.9764 0.088 Uiso 1 1 calc R
H40B H 0.7732 0.4988 0.9162 0.088 Uiso 1 1 calc R
C41 C 0.6219(7) 0.4603(6) 1.0426(5) 0.0493(18) Uani 1 1 d .
C42 C 0.6598(9) 0.5358(7) 1.1130(6) 0.059(2) Uani 1 1 d .
H42 H 0.7251 0.5908 1.1240 0.070 Uiso 1 1 calc R
C43 C 0.5930(9) 0.5233(7) 1.1663(6) 0.061(2) Uani 1 1 d .
H43 H 0.6145 0.5718 1.2140 0.073 Uiso 1 1 calc R
C44 C 0.4985(9) 0.4430(7) 1.1502(7) 0.061(2) Uani 1 1 d .
H44 H 0.4573 0.4384 1.1874 0.074 Uiso 1 1 calc R
C45 C 0.4597(8) 0.3667(6) 1.0803(6) 0.0508(18) Uani 1 1 d .
H45 H 0.3944 0.3118 1.0701 0.061 Uiso 1 1 calc R
C46 C 0.5246(7) 0.3778(6) 1.0272(5) 0.0484(18) Uani 1 1 d .
C47 C 0.5949(7) 0.3610(6) 0.9262(5) 0.0497(18) Uani 1 1 d .
C48 C 0.6058(9) 0.3209(7) 0.8449(6) 0.059(2) Uani 1 1 d .
H48A H 0.5771 0.3536 0.7991 0.071 Uiso 1 1 calc R
H48B H 0.6862 0.3319 0.8539 0.071 Uiso 1 1 calc R
N1 N 0.5294(6) -0.0195(6) 0.8789(5) 0.0550(17) Uani 1 1 d .
N2 N 0.4202(7) 0.0685(6) 0.8850(5) 0.0556(17) Uani 1 1 d .
N3 N 0.3110(10) 0.1997(7) 0.6169(6) 0.082(3) Uani 1 1 d .
N4 N 0.3145(7) 0.2053(6) 0.7528(6) 0.065(2) Uani 1 1 d .
N5 N 0.6651(6) 0.4475(5) 0.9786(5) 0.0537(17) Uani 1 1 d .
N6 N 0.5096(6) 0.3157(5) 0.9517(4) 0.0492(15) Uani 1 1 d .
N7 N 0.5400(7) 0.2178(6) 0.8210(5) 0.0547(17) Uani 1 1 d .
O1 O 0.3841(11) -0.3448(11) 0.4979(9) 0.144(5) Uani 1 1 d .
O2 O 0.5197(15) -0.3947(9) 0.5535(7) 0.130(5) Uani 1 1 d .
O3 O 0.2574(16) -0.1807(13) 0.2729(12) 0.182(8) Uani 1 1 d .
O4 O 0.2335(13) -0.2526(9) 0.3877(9) 0.123(4) Uani 1 1 d .
H4A H 0.2003 -0.3044 0.3529 0.185 Uiso 1 1 calc R
O5 O 1.1989(9) 0.4406(10) 1.2407(8) 0.138(6) Uani 1 1 d .
O6 O 1.2280(9) 0.5883(10) 1.3055(8) 0.135(5) Uani 1 1 d .
Cl1 Cl 0.2352(2) 0.1682(3) 0.9326(2) 0.0937(10) Uani 1 1 d .
Cl2 Cl 0.5040(3) -0.4227(2) 0.33998(19) 0.0833(8) Uani 1 1 d .
Zn2 Zn 0.37996(10) 0.19248(9) 0.87781(8) 0.0552(3) Uani 1 1 d .
Pb1 Pb 0.34871(4) -0.49665(3) 0.40695(3) 0.0798(3) Uani 1 1 d .
O7 O 0.179(2) -0.570(2) 0.4843(18) 0.206(9) Uani 1 1 d U
N8 N 0.178(3) -0.460(3) 0.588(2) 0.206(10) Uani 1 1 d U
C1A C 0.138(2) -0.393(2) 0.540(2) 0.206(16) Uani 1 1 d .
H1AA H 0.1973 -0.3540 0.5214 0.309 Uiso 1 1 calc R
H1AB H 0.1180 -0.3522 0.5753 0.309 Uiso 1 1 calc R
H1AC H 0.0708 -0.4294 0.4899 0.309 Uiso 1 1 calc R
C1B C 0.216(4) -0.418(3) 0.696(3) 0.232(16) Uani 1 1 d U
H1BA H 0.2662 -0.4484 0.7289 0.348 Uiso 1 1 calc R
H1BB H 0.1472 -0.4342 0.7108 0.348 Uiso 1 1 calc R
H1BC H 0.2541 -0.3487 0.7092 0.348 Uiso 1 1 calc R
C1C C 0.212(3) -0.529(3) 0.564(3) 0.193(12) Uani 1 1 d U

loop_
_atom_site_aniso_label
_atom_site_aniso_U_11
_atom_site_aniso_U_22
_atom_site_aniso_U_33
_atom_site_aniso_U_23
_atom_site_aniso_U_13
_atom_site_aniso_U_12
C1 0.122(12) 0.086(8) 0.064(7) 0.017(6) 0.046(8) 0.023(8)
C2 0.075(7) 0.082(7) 0.051(5) 0.011(5) 0.025(5) 0.023(5)
C3 0.069(7) 0.099(8) 0.057(6) -0.007(6) 0.010(5) 0.027(6)
C4 0.071(7) 0.072(6) 0.062(6) -0.003(5) 0.005(5) 0.030(5)
C5 0.054(5) 0.066(5) 0.050(5) 0.001(4) 0.013(4) 0.020(4)
C6 0.073(6) 0.076(6) 0.055(5) 0.021(5) 0.024(5) 0.031(5)
C7 0.103(8) 0.072(6) 0.074(7) 0.021(5) 0.053(7) 0.041(6)
C8 0.044(5) 0.080(6) 0.065(6) -0.002(5) 0.005(4) 0.027(4)
C9 0.073(7) 0.064(5) 0.062(6) 0.014(5) 0.007(5) 0.023(5)
C10 0.080(8) 0.089(8) 0.065(7) 0.024(6) 0.023(6) 0.016(6)
C11 0.096(9) 0.071(6) 0.054(6) 0.000(5) 0.033(6) -0.011(6)
C12 0.061(6) 0.076(6) 0.051(5) -0.005(5) 0.017(4) 0.008(5)
C13 0.052(5) 0.068(5) 0.035(4) -0.003(4) 0.010(4) 0.007(4)
C14 0.050(5) 0.061(5) 0.041(4) -0.002(4) 0.000(4) 0.010(4)
C15 0.046(4) 0.064(5) 0.038(4) -0.001(4) 0.008(3) 0.014(4)
C16 0.045(4) 0.067(5) 0.045(5) 0.003(4) 0.018(4) 0.016(4)
C17 0.073(9) 0.172(19) 0.109(13) -0.068(13) 0.040(9) -0.025(10)
C18 0.086(9) 0.109(11) 0.096(10) -0.026(9) 0.028(8) 0.006(8)
C19 0.23(3) 0.135(16) 0.081(11) -0.014(11) 0.082(15) -0.052(16)
C20 0.136(14) 0.121(12) 0.068(8) 0.032(9) 0.030(9) -0.010(10)
C21 0.135(13) 0.083(8) 0.058(7) -0.009(6) 0.009(8) 0.015(8)
C22 0.174(18) 0.096(10) 0.093(11) 0.009(8) 0.069(12) 0.014(11)
C23 0.163(18) 0.102(11) 0.097(11) -0.028(9) 0.054(12) -0.033(11)
C24 0.155(14) 0.081(7) 0.041(6) 0.008(5) 0.001(7) 0.026(8)
C25 0.096(10) 0.081(8) 0.063(8) -0.012(6) -0.027(7) 0.020(7)
C26 0.117(14) 0.149(15) 0.101(13) 0.008(11) -0.051(12) 0.069(12)
C27 0.19(3) 0.16(2) 0.20(3) 0.007(18) -0.14(3) 0.066(19)
C28 0.087(11) 0.117(13) 0.22(3) -0.027(14) -0.055(14) 0.059(10)
C29 0.065(7) 0.092(8) 0.115(12) -0.018(8) -0.015(7) 0.032(7)
C30 0.067(7) 0.055(5) 0.094(9) -0.018(5) -0.018(6) 0.015(5)
C31 0.073(7) 0.055(5) 0.054(6) -0.007(4) 0.002(5) 0.015(5)
C32 0.074(6) 0.077(6) 0.037(5) -0.004(4) 0.007(4) 0.026(5)
C33 0.065(8) 0.132(12) 0.101(11) -0.057(9) -0.004(7) 0.037(8)
C34 0.036(5) 0.096(9) 0.118(11) -0.053(8) 0.011(6) -0.005(5)
C35 0.046(5) 0.085(7) 0.077(7) -0.014(6) 0.013(5) 0.016(5)
C36 0.052(5) 0.070(6) 0.061(6) 0.000(5) 0.018(5) 0.004(4)
C37 0.051(5) 0.070(6) 0.075(7) 0.000(5) 0.026(5) 0.006(5)
C38 0.048(6) 0.069(6) 0.112(10) -0.025(6) 0.012(6) 0.007(5)
C39 0.053(6) 0.096(9) 0.110(10) -0.043(7) 0.014(6) 0.013(6)
C40 0.065(6) 0.060(5) 0.076(7) 0.011(5) 0.026(5) -0.003(5)
C41 0.046(4) 0.053(4) 0.043(4) 0.008(4) 0.008(3) 0.018(4)
C42 0.059(5) 0.050(4) 0.054(5) 0.000(4) 0.012(4) 0.012(4)
C43 0.062(6) 0.060(5) 0.046(5) -0.005(4) 0.008(4) 0.019(4)
C44 0.073(6) 0.058(5) 0.059(6) 0.008(4) 0.027(5) 0.028(5)
C45 0.058(5) 0.048(4) 0.046(4) 0.006(3) 0.019(4) 0.018(4)
C46 0.052(5) 0.045(4) 0.043(4) 0.006(3) 0.010(4) 0.018(3)
C47 0.045(4) 0.056(4) 0.044(4) 0.008(4) 0.012(3) 0.015(4)
C48 0.054(5) 0.070(5) 0.049(5) 0.011(4) 0.020(4) 0.015(4)
N1 0.051(4) 0.063(4) 0.045(4) -0.003(3) 0.009(3) 0.022(3)
N2 0.051(4) 0.063(4) 0.043(4) -0.006(3) 0.015(3) 0.013(3)
N3 0.090(7) 0.073(5) 0.047(5) -0.003(4) -0.011(5) 0.019(5)
N4 0.055(5) 0.063(4) 0.056(5) -0.015(4) -0.002(4) 0.019(4)
N5 0.046(4) 0.052(4) 0.050(4) 0.003(3) 0.013(3) 0.006(3)
N6 0.053(4) 0.058(4) 0.033(3) 0.006(3) 0.011(3) 0.019(3)
N7 0.051(4) 0.069(4) 0.037(4) 0.003(3) 0.014(3) 0.015(3)
O1 0.102(8) 0.173(12) 0.115(9) -0.072(9) 0.008(7) 0.046(8)
O2 0.241(16) 0.126(8) 0.065(6) 0.018(5) 0.058(8) 0.116(10)
O3 0.176(14) 0.178(13) 0.165(14) -0.057(11) 0.128(13) -0.020(11)
O4 0.126(10) 0.100(7) 0.117(9) -0.022(7) 0.032(8) 0.025(7)
O5 0.077(6) 0.166(10) 0.123(9) -0.083(8) -0.026(6) 0.068(7)
O6 0.072(6) 0.155(10) 0.123(9) -0.081(8) -0.031(6) 0.057(6)
Cl1 0.0494(13) 0.111(2) 0.099(2) -0.0318(17) 0.0334(14) 0.0050(13)
Cl2 0.106(2) 0.0788(16) 0.0634(15) 0.0023(12) 0.0399(15) 0.0222(15)
Zn2 0.0413(6) 0.0621(7) 0.0499(7) -0.0092(5) 0.0118(5) 0.0108(5)
Pb1 0.0655(4) 0.0924(4) 0.0664(4) -0.0173(2) 0.0202(2) 0.0185(3)
O7 0.207(16) 0.217(16) 0.193(15) 0.021(13) 0.091(13) 0.059(12)
N8 0.208(13) 0.202(13) 0.208(14) 0.047(9) 0.066(9) 0.078(9)
C1A 0.135(19) 0.19(3) 0.29(4) 0.13(3) 0.04(2) 0.076(19)
C1B 0.23(2) 0.22(2) 0.26(2) 0.053(17) 0.041(15) 0.141(18)
C1C 0.195(15) 0.192(14) 0.198(15) 0.033(10) 0.069(10) 0.078(10)

loop_
_atom_type_symbol
_atom_type_description
_atom_type_scat_dispersion_real
_atom_type_scat_dispersion_imag
_atom_type_scat_source
C C 0.0181 0.0091 'International Tables Vol C Tables 4.2.6.8 and 6.1.1.4'
H H 0.0000 0.0000 'International Tables Vol C Tables 4.2.6.8 and 6.1.1.4'
Cl Cl 0.3639 0.7018 'International Tables Vol C Tables 4.2.6.8 and 6.1.1.4'
N N 0.0311 0.0180 'International Tables Vol C Tables 4.2.6.8 and 6.1.1.4'
O O 0.0492 0.0322 'International Tables Vol C Tables 4.2.6.8 and 6.1.1.4'
Pb Pb -4.0753 8.5060 'International Tables Vol C Tables 4.2.6.8 and 6.1.1.4'
Zn Zn -1.5491 0.6778 'International Tables Vol C Tables 4.2.6.8 and 6.1.1.4'

loop_
_geom_angle_atom_site_label_1
_geom_angle_atom_site_label_2
_geom_angle_atom_site_label_3
_geom_angle
_geom_angle_site_symmetry_1
_geom_angle_site_symmetry_3
O2 C1 O1 120.6(15) . .
O2 C1 C2 121.9(16) . .
O1 C1 C2 117.3(15) . .
C7 C2 C3 117.1(10) . .
C7 C2 C1 120.1(12) . .
C3 C2 C1 122.8(12) . .
C4 C3 C2 122.1(11) . .
C5 C4 C3 120.0(11) . .
C6 C5 C4 119.1(10) . .
C6 C5 C8 118.6(9) . .
C4 C5 C8 122.3(9) . .
C5 C6 C7 122.7(10) . .
C2 C7 C6 119.1(10) . .
N1 C8 C5 110.2(8) . .
C10 C9 C14 114.5(11) . .
C9 C10 C11 123.3(12) . .
C10 C11 C12 122.5(12) . .
C13 C12 C11 115.4(12) . .
N2 C13 C12 131.3(10) . .
N2 C13 C14 107.9(8) . .
C12 C13 C14 120.7(9) . .
N1 C14 C9 130.3(10) . .
N1 C14 C13 106.1(8) . .
C9 C14 C13 123.5(10) . .
N2 C15 N1 112.1(8) . .
N2 C15 C16 122.2(8) . .
N1 C15 C16 125.7(8) . .
N7 C16 C15 108.5(7) . .
O3 C17 O4 132.9(18) . .
O3 C17 C18 112(2) . .
O4 C17 C18 110.9(15) . .
C19 C18 C23 116.4(18) . .
C19 C18 C17 123.4(18) . .
C23 C18 C17 118.2(18) . .
C18 C19 C20 123.2(16) . .
C21 C20 C19 119.2(17) . .
C20 C21 C22 113.3(14) . .
C20 C21 C24 119.2(14) . .
C22 C21 C24 124.3(14) . .
C23 C22 C21 124.2(16) . .
C22 C23 C18 116.5(17) . .
N3 C24 C21 117.1(12) . .
C26 C25 N3 133.6(18) . .
C26 C25 C30 117.9(19) . .
N3 C25 C30 108.4(11) . .
C27 C26 C25 127(3) . .
C26 C27 C28 117.1(17) . .
C27 C28 C29 124(2) . .
C30 C29 C28 109.4(19) . .
C25 C30 C29 124.6(13) . .
C25 C30 N4 107.4(13) . .
C29 C30 N4 128.0(14) . .
N4 C31 N3 113.6(11) . .
N4 C31 C32 125.1(9) . .
N3 C31 C32 121.3(11) . .
N7 C32 C31 107.1(8) . .
O5 C33 O6 123.3(14) . .
O5 C33 C34 121.1(12) . .
O6 C33 C34 115.6(14) . .
C39 C34 C35 118.5(14) . .
C39 C34 C33 123.2(11) . .
C35 C34 C33 117.8(13) . .
C36 C35 C34 119.8(13) . .
C35 C36 C37 121.8(10) . .
C36 C37 C38 117.1(11) . .
C36 C37 C40 120.3(10) . .
C38 C37 C40 122.5(11) . .
C39 C38 C37 120.4(12) . .
C34 C39 C38 122.2(11) . .
N5 C40 C37 112.0(9) . .
N5 C41 C46 106.8(8) . .
N5 C41 C42 131.7(9) . .
C46 C41 C42 121.5(9) . .
C43 C42 C41 115.8(9) . .
C44 C43 C42 121.8(9) . .
C43 C44 C45 123.1(10) . .
C44 C45 C46 115.7(8) . .
C45 C46 C41 122.0(8) . .
C45 C46 N6 130.4(8) . .
C41 C46 N6 107.6(8) . .
N6 C47 N5 112.6(8) . .
N6 C47 C48 122.0(8) . .
N5 C47 C48 125.3(8) . .
N7 C48 C47 109.0(7) . .
C15 N1 C14 107.2(8) . .
C15 N1 C8 127.8(9) . .
C14 N1 C8 125.0(8) . .
C15 N2 C13 106.7(8) . .
C15 N2 Zn2 119.4(6) . .
C13 N2 Zn2 133.8(7) . .
C31 N3 C25 104.6(11) . .
C31 N3 C24 130.2(13) . .
C25 N3 C24 125.1(11) . .
C31 N4 C30 105.9(11) . .
C31 N4 Zn2 119.9(7) . .
C30 N4 Zn2 134.2(9) . .
C47 N5 C41 107.4(7) . .
C47 N5 C40 128.3(9) . .
C41 N5 C40 124.3(8) . .
C47 N6 C46 105.7(7) . .
C47 N6 Zn2 121.2(6) . .
C46 N6 Zn2 132.5(6) . .
C48 N7 C16 113.8(7) . .
C48 N7 C32 112.7(8) . .
C16 N7 C32 113.2(8) . .
C48 N7 Zn2 106.0(6) . .
C16 N7 Zn2 104.5(5) . .
C32 N7 Zn2 105.6(6) . .
C1 O1 Pb1 100.3(11) . .
C1 O2 Pb1 162.4(9) . 2_646
C1 O2 Pb1 89.0(11) . .
Pb1 O2 Pb1 104.7(4) 2_646 .
C33 O5 Pb1 91.3(9) . 1_666
C33 O6 Pb1 95.0(11) . 1_666
N6 Zn2 N4 112.6(3) . .
N6 Zn2 N2 114.4(3) . .
N4 Zn2 N2 110.6(3) . .
N6 Zn2 Cl1 106.5(2) . .
N4 Zn2 Cl1 107.3(3) . .
N2 Zn2 Cl1 104.8(2) . .
N6 Zn2 N7 73.1(3) . .
N4 Zn2 N7 73.9(3) . .
N2 Zn2 N7 74.4(3) . .
Cl1 Zn2 N7 178.7(2) . .
O1 Pb1 O6 75.8(5) . 1_444
O1 Pb1 Cl2 95.6(4) . .
O6 Pb1 Cl2 85.3(4) 1_444 .
O1 Pb1 O2 123.5(5) . 2_646
O6 Pb1 O2 155.3(4) 1_444 2_646
Cl2 Pb1 O2 78.1(3) . 2_646
O1 Pb1 O2 48.3(4) . .
O6 Pb1 O2 120.7(3) 1_444 .
Cl2 Pb1 O2 82.6(3) . .
O2 Pb1 O2 75.3(4) 2_646 .
O1 Pb1 O5 124.7(5) . 1_444
O6 Pb1 O5 49.0(3) 1_444 1_444
Cl2 Pb1 O5 85.3(4) . 1_444
O2 Pb1 O5 110.8(3) 2_646 1_444
O2 Pb1 O5 165.0(5) . 1_444
C1C N8 C1A 130(4) . .
C1C N8 C1B 119(3) . .
C1A N8 C1B 109(3) . .
N8 C1C O7 123(4) . .

loop_
_geom_bond_atom_site_label_1
_geom_bond_atom_site_label_2
_geom_bond_distance
_geom_bond_site_symmetry_2
C1 O2 1.193(19) .
C1 O1 1.22(2) .
C1 C2 1.475(18) .
C2 C7 1.444(17) .
C2 C3 1.392(17) .
C3 C4 1.377(17) .
C4 C5 1.398(15) .
C5 C6 1.360(15) .
C5 C8 1.520(14) .
C6 C7 1.376(16) .
C8 N1 1.503(12) .
C9 C10 1.372(18) .
C9 C14 1.414(15) .
C10 C11 1.38(2) .
C11 C12 1.426(17) .
C12 C13 1.385(15) .
C13 N2 1.377(13) .
C13 C14 1.411(15) .
C14 N1 1.383(13) .
C15 N2 1.331(12) .
C15 N1 1.343(12) .
C15 C16 1.513(13) .
C16 N7 1.461(12) .
C17 O3 1.23(3) .
C17 O4 1.28(3) .
C17 C18 1.61(3) .
C18 C19 1.34(3) .
C18 C23 1.47(3) .
C19 C20 1.39(3) .
C20 C21 1.36(2) .
C21 C22 1.48(2) .
C21 C24 1.49(2) .
C22 C23 1.30(3) .
C24 N3 1.38(2) .
C25 C26 1.40(2) .
C25 N3 1.38(2) .
C25 C30 1.38(2) .
C26 C27 1.17(5) .
C27 C28 1.48(5) .
C28 C29 1.46(2) .
C29 C30 1.41(2) .
C30 N4 1.407(15) .
C31 N4 1.304(16) .
C31 N3 1.371(14) .
C31 C32 1.494(17) .
C32 N7 1.490(12) .
C33 O5 1.21(2) .
C33 O6 1.305(17) .
C33 C34 1.50(2) .
C34 C39 1.37(2) .
C34 C35 1.407(17) .
C35 C36 1.368(16) .
C36 C37 1.409(17) .
C37 C38 1.406(17) .
C37 C40 1.472(17) .
C38 C39 1.37(2) .
C40 N5 1.457(12) .
C41 N5 1.376(12) .
C41 C46 1.393(13) .
C41 C42 1.395(14) .
C42 C43 1.409(15) .
C43 C44 1.350(15) .
C44 C45 1.396(14) .
C45 C46 1.387(13) .
C46 N6 1.418(11) .
C47 N6 1.317(11) .
C47 N5 1.350(12) .
C47 C48 1.498(13) .
C48 N7 1.441(13) .
N2 Zn2 2.048(8) .
N4 Zn2 2.034(9) .
N6 Zn2 2.027(7) .
N7 Zn2 2.485(8) .
O1 Pb1 2.427(12) .
O2 Pb1 2.660(12) 2_646
O2 Pb1 2.671(14) .
O5 Pb1 2.726(11) 1_666
O6 Pb1 2.600(13) 1_666
Cl1 Zn2 2.284(3) .
Cl2 Pb1 2.595(3) .
Pb1 O6 2.600(13) 1_444
Pb1 O2 2.660(12) 2_646
Pb1 O5 2.726(11) 1_444
O7 C1C 1.29(4) .
N8 C1C 1.30(4) .
N8 C1A 1.43(4) .
N8 C1B 1.72(5) .

loop_
_geom_torsion_atom_site_label_1
_geom_torsion_atom_site_label_2
_geom_torsion_atom_site_label_3
_geom_torsion_atom_site_label_4
_geom_torsion
_geom_torsion_site_symmetry_1
_geom_torsion_site_symmetry_4
O2 C1 C2 C7 -8.2(19) . .
O1 C1 C2 C7 177.0(14) . .
O2 C1 C2 C3 173.7(14) . .
O1 C1 C2 C3 -1(2) . .
C7 C2 C3 C4 0.6(18) . .
C1 C2 C3 C4 178.8(12) . .
C2 C3 C4 C5 0(2) . .
C3 C4 C5 C6 -1.5(18) . .
C3 C4 C5 C8 178.2(11) . .
C4 C5 C6 C7 1.7(16) . .
C8 C5 C6 C7 -178.1(10) . .
C3 C2 C7 C6 -0.5(16) . .
C1 C2 C7 C6 -178.8(11) . .
C5 C6 C7 C2 -0.6(16) . .
C6 C5 C8 N1 -150.3(9) . .
C4 C5 C8 N1 30.0(15) . .
C14 C9 C10 C11 -1.6(18) . .
C9 C10 C11 C12 2.6(19) . .
C10 C11 C12 C13 -2.3(16) . .
C11 C12 C13 N2 176.6(9) . .
C11 C12 C13 C14 1.3(14) . .
C10 C9 C14 N1 -175.8(10) . .
C10 C9 C14 C13 0.5(15) . .
N2 C13 C14 N1 0.4(9) . .
C12 C13 C14 N1 176.7(8) . .
N2 C13 C14 C9 -176.7(9) . .
C12 C13 C14 C9 -0.5(14) . .
N2 C15 C16 N7 -27.6(11) . .
N1 C15 C16 N7 151.2(8) . .
O3 C17 C18 C19 2(3) . .
O4 C17 C18 C19 -159(2) . .
O3 C17 C18 C23 165.3(19) . .
O4 C17 C18 C23 4(3) . .
C23 C18 C19 C20 20(4) . .
C17 C18 C19 C20 -177(2) . .
C18 C19 C20 C21 3(4) . .
C19 C20 C21 C22 -22(3) . .
C19 C20 C21 C24 177(2) . .
C20 C21 C22 C23 20(3) . .
C24 C21 C22 C23 180(2) . .
C21 C22 C23 C18 1(4) . .
C19 C18 C23 C22 -21(3) . .
C17 C18 C23 C22 174(2) . .
C20 C21 C24 N3 147.4(18) . .
C22 C21 C24 N3 -11(3) . .
N3 C25 C26 C27 -178(2) . .
C30 C25 C26 C27 -2(3) . .
C25 C26 C27 C28 3(4) . .
C26 C27 C28 C29 -3(4) . .
C27 C28 C29 C30 2(3) . .
C26 C25 C30 C29 1(2) . .
N3 C25 C30 C29 177.9(12) . .
C26 C25 C30 N4 -179.2(14) . .
N3 C25 C30 N4 -2.1(13) . .
C28 C29 C30 C25 -1(2) . .
C28 C29 C30 N4 179.1(13) . .
N4 C31 C32 N7 -20.6(14) . .
N3 C31 C32 N7 161.0(9) . .
O5 C33 C34 C39 -167.0(19) . .
O6 C33 C34 C39 16(3) . .
O5 C33 C34 C35 4(3) . .
O6 C33 C34 C35 -173.1(17) . .
C39 C34 C35 C36 -6(2) . .
C33 C34 C35 C36 -177.7(14) . .
C34 C35 C36 C37 2.9(18) . .
C35 C36 C37 C38 1.1(17) . .
C35 C36 C37 C40 -177.4(11) . .
C36 C37 C38 C39 -2(2) . .
C40 C37 C38 C39 176.5(13) . .
C35 C34 C39 C38 5(2) . .
C33 C34 C39 C38 176.4(16) . .
C37 C38 C39 C34 -1(2) . .
C36 C37 C40 N5 58.8(15) . .
C38 C37 C40 N5 -119.6(13) . .
N5 C41 C42 C43 -179.6(9) . .
C46 C41 C42 C43 -0.6(13) . .
C41 C42 C43 C44 0.3(14) . .
C42 C43 C44 C45 0.0(15) . .
C43 C44 C45 C46 0.0(14) . .
C44 C45 C46 C41 -0.3(12) . .
C44 C45 C46 N6 -179.6(8) . .
N5 C41 C46 C45 179.9(7) . .
C42 C41 C46 C45 0.6(13) . .
N5 C41 C46 N6 -0.7(9) . .
C42 C41 C46 N6 -179.9(8) . .
N6 C47 C48 N7 -20.4(12) . .
N5 C47 C48 N7 163.0(8) . .
N2 C15 N1 C14 -1.0(10) . .
C16 C15 N1 C14 -179.9(8) . .
N2 C15 N1 C8 177.7(8) . .
C16 C15 N1 C8 -1.2(14) . .
C9 C14 N1 C15 177.2(10) . .
C13 C14 N1 C15 0.3(9) . .
C9 C14 N1 C8 -1.6(15) . .
C13 C14 N1 C8 -178.4(8) . .
C5 C8 N1 C15 -114.3(10) . .
C5 C8 N1 C14 64.2(12) . .
N1 C15 N2 C13 1.2(10) . .
C16 C15 N2 C13 -179.8(8) . .
N1 C15 N2 Zn2 -177.4(6) . .
C16 C15 N2 Zn2 1.6(11) . .
C12 C13 N2 C15 -176.7(10) . .
C14 C13 N2 C15 -1.0(9) . .
C12 C13 N2 Zn2 1.7(15) . .
C14 C13 N2 Zn2 177.4(6) . .
N4 C31 N3 C25 1.1(13) . .
C32 C31 N3 C25 179.7(10) . .
N4 C31 N3 C24 176.9(11) . .
C32 C31 N3 C24 -4.6(18) . .
C26 C25 N3 C31 177.1(17) . .
C30 C25 N3 C31 0.7(13) . .
C26 C25 N3 C24 1(2) . .
C30 C25 N3 C24 -175.3(11) . .
C21 C24 N3 C31 86.4(18) . .
C21 C24 N3 C25 -98.6(17) . .
N3 C31 N4 C30 -2.4(12) . .
C32 C31 N4 C30 179.1(10) . .
N3 C31 N4 Zn2 175.1(7) . .
C32 C31 N4 Zn2 -3.4(14) . .
C25 C30 N4 C31 2.8(12) . .
C29 C30 N4 C31 -177.3(12) . .
C25 C30 N4 Zn2 -174.3(8) . .
C29 C30 N4 Zn2 5.7(18) . .
N6 C47 N5 C41 -0.7(10) . .
C48 C47 N5 C41 176.1(8) . .
N6 C47 N5 C40 178.6(9) . .
C48 C47 N5 C40 -4.6(15) . .
C46 C41 N5 C47 0.9(9) . .
C42 C41 N5 C47 180.0(9) . .
C46 C41 N5 C40 -178.5(9) . .
C42 C41 N5 C40 0.6(15) . .
C37 C40 N5 C47 -108.7(12) . .
C37 C40 N5 C41 70.5(13) . .
N5 C47 N6 C46 0.3(9) . .
C48 C47 N6 C46 -176.7(8) . .
N5 C47 N6 Zn2 172.5(5) . .
C48 C47 N6 Zn2 -4.5(11) . .
C45 C46 N6 C47 179.6(8) . .
C41 C46 N6 C47 0.3(9) . .
C45 C46 N6 Zn2 8.7(13) . .
C41 C46 N6 Zn2 -170.6(6) . .
C47 C48 N7 C16 -85.6(9) . .
C47 C48 N7 C32 143.8(8) . .
C47 C48 N7 Zn2 28.8(8) . .
C15 C16 N7 C48 148.3(7) . .
C15 C16 N7 C32 -81.3(9) . .
C15 C16 N7 Zn2 33.1(8) . .
C31 C32 N7 C48 -87.4(10) . .
C31 C32 N7 C16 141.7(8) . .
C31 C32 N7 Zn2 27.9(9) . .
O2 C1 O1 Pb1 14.2(19) . .
C2 C1 O1 Pb1 -170.9(9) . .
O1 C1 O2 Pb1 -154(4) . 2_646
C2 C1 O2 Pb1 31(5) . 2_646
O1 C1 O2 Pb1 -12.7(17) . .
C2 C1 O2 Pb1 172.7(11) . .
O6 C33 O5 Pb1 12(2) . 1_666
C34 C33 O5 Pb1 -165.4(17) . 1_666
O5 C33 O6 Pb1 -12(2) . 1_666
C34 C33 O6 Pb1 164.9(15) . 1_666
C47 N6 Zn2 N4 -47.8(7) . .
C46 N6 Zn2 N4 122.0(7) . .
C47 N6 Zn2 N2 79.6(7) . .
C46 N6 Zn2 N2 -110.6(7) . .
C47 N6 Zn2 Cl1 -165.2(6) . .
C46 N6 Zn2 Cl1 4.6(7) . .
C47 N6 Zn2 N7 16.1(6) . .
C46 N6 Zn2 N7 -174.1(7) . .
C31 N4 Zn2 N6 78.9(8) . .
C30 N4 Zn2 N6 -104.4(9) . .
C31 N4 Zn2 N2 -50.5(8) . .
C30 N4 Zn2 N2 126.2(9) . .
C31 N4 Zn2 Cl1 -164.2(7) . .
C30 N4 Zn2 Cl1 12.5(10) . .
C31 N4 Zn2 N7 15.5(7) . .
C30 N4 Zn2 N7 -167.8(10) . .
C15 N2 Zn2 N6 -48.8(7) . .
C13 N2 Zn2 N6 133.0(8) . .
C15 N2 Zn2 N4 79.7(7) . .
C13 N2 Zn2 N4 -98.5(8) . .
C15 N2 Zn2 Cl1 -165.0(6) . .
C13 N2 Zn2 Cl1 16.8(8) . .
C15 N2 Zn2 N7 14.0(6) . .
C13 N2 Zn2 N7 -164.2(9) . .
C48 N7 Zn2 N6 -25.0(5) . .
C16 N7 Zn2 N6 95.5(6) . .
C32 N7 Zn2 N6 -144.9(6) . .
C48 N7 Zn2 N4 95.3(6) . .
C16 N7 Zn2 N4 -144.2(6) . .
C32 N7 Zn2 N4 -24.5(6) . .
C48 N7 Zn2 N2 -147.2(6) . .
C16 N7 Zn2 N2 -26.7(5) . .
C32 N7 Zn2 N2 93.0(6) . .
C48 N7 Zn2 Cl1 -97(10) . .
C16 N7 Zn2 Cl1 24(10) . .
C32 N7 Zn2 Cl1 143(10) . .
C1 O1 Pb1 O6 -165.8(13) . 1_444
C1 O1 Pb1 Cl2 -82.1(11) . .
C1 O1 Pb1 O2 -2.7(14) . 2_646
C1 O1 Pb1 O2 -7.2(9) . .
C1 O1 Pb1 O5 -170.3(10) . 1_444
C1 O2 Pb1 O1 7.3(9) . .
Pb1 O2 Pb1 O1 176.1(9) 2_646 .
C1 O2 Pb1 O6 31.6(11) . 1_444
Pb1 O2 Pb1 O6 -159.6(5) 2_646 1_444
C1 O2 Pb1 Cl2 111.6(9) . .
Pb1 O2 Pb1 Cl2 -79.6(4) 2_646 .
C1 O2 Pb1 O2 -168.8(12) . 2_646
Pb1 O2 Pb1 O2 0.000(1) 2_646 2_646
C1 O2 Pb1 O5 75.0(17) . 1_444
Pb1 O2 Pb1 O5 -116.2(11) 2_646 1_444
C1A N8 C1C O7 -24(7) . .
C1B N8 C1C O7 174(4) . .

loop_
_platon_squeeze_void_nr
_platon_squeeze_void_average_x
_platon_squeeze_void_average_y
_platon_squeeze_void_average_z
_platon_squeeze_void_volume
_platon_squeeze_void_count_electrons
_platon_squeeze_void_content
1 0.000 0.000 -0.001 575 151 ' '
